data_7006943
loop_
_publ_author_name
'Liu, Xi'
'Guo, Guo-Cong'
'Fu, Ming-Lai'
'Chen, Wen-Tong'
'Zhang, Zhang-Jing'
'Huang, Jin-Shun'

_publ_section_title
;
 Two novel halogeno(cyano)argentates with efficient luminescence.
;
_journal_issue 7
_journal_name_full 'Dalton transactions (Cambridge, England : 2003)'
_journal_page_first 884
_journal_page_last 886
_journal_paper_doi 10.1039/b515652c
_journal_year 2006
_chemical_formula_sum 'C6 H12 Ag2 Cl N3'
_chemical_formula_weight 377.38
_chemical_name_systematic
;
?
;
_space_group_IT_number 33
_symmetry_cell_setting orthorhombic
_symmetry_space_group_name_Hall 'P 2c -2n'
_symmetry_space_group_name_H-M 'P n a 21'
_atom_sites_solution_hydrogens geom
_atom_sites_solution_primary direct
_atom_sites_solution_secondary difmap
_audit_creation_method SHELXL-97
_cell_angle_alpha 90.00
_cell_angle_beta 90.00
_cell_angle_gamma 90.00
_cell_formula_units_Z 4
_cell_length_a 8.967(9)
_cell_length_b 9.031(8)
_cell_length_c 13.328(13)
_cell_measurement_reflns_used 1415
_cell_measurement_temperature 293(2)
_cell_measurement_theta_max 27.4835
_cell_measurement_theta_min 3.0585
_cell_volume 1079.3(18)
_computing_cell_refinement 'CrystalClear (Rigaku Corp., 2002)'
_computing_data_collection 'CrystalClear (Rigaku Corp., 2002)'
_computing_data_reduction 'CrystalClear (Rigaku Corp., 2002)'
_computing_molecular_graphics 'Siemens SHELXTL^TM^ 5'
_computing_publication_material 'Siemens SHELXTL^TM^ 5'
_computing_structure_refinement 'Siemens SHELXTL^TM^ 5'
_computing_structure_solution 'Siemens SHELXTL^TM^ 5'
_diffrn_ambient_temperature 293(2)
_diffrn_measured_fraction_theta_full 0.999
_diffrn_measured_fraction_theta_max 0.999
_diffrn_measurement_device_type 'Rigaku Mercury CCD'
_diffrn_measurement_method \w
_diffrn_radiation_monochromator graphite
_diffrn_radiation_source 'rotating-anode generator'
_diffrn_radiation_type MoK\a
_diffrn_radiation_wavelength 0.71073
_diffrn_reflns_av_R_equivalents 0.0604
_diffrn_reflns_av_sigmaI/netI 0.0596
_diffrn_reflns_limit_h_max 10
_diffrn_reflns_limit_h_min -10
_diffrn_reflns_limit_k_max 10
_diffrn_reflns_limit_k_min -9
_diffrn_reflns_limit_l_max 15
_diffrn_reflns_limit_l_min -14
_diffrn_reflns_number 6661
_diffrn_reflns_theta_full 25.02
_diffrn_reflns_theta_max 25.02
_diffrn_reflns_theta_min 3.06
_exptl_absorpt_coefficient_mu 3.829
_exptl_absorpt_correction_T_max 1.0000
_exptl_absorpt_correction_T_min 0.8152
_exptl_absorpt_correction_type multi-scan
_exptl_absorpt_process_details 'Sphere (Rigaku CrystalClear)'
_exptl_crystal_colour Orange
_exptl_crystal_density_diffrn 2.322
_exptl_crystal_density_method 'not measured'
_exptl_crystal_description Prism
_exptl_crystal_F_000 720
_exptl_crystal_size_max 0.12
_exptl_crystal_size_mid 0.12
_exptl_crystal_size_min 0.08
_refine_diff_density_max 1.114
_refine_diff_density_min -0.835
_refine_diff_density_rms 0.151
_refine_ls_abs_structure_details 'Flack H D (1983), Acta Cryst. A39, 876-881'
_refine_ls_abs_structure_Flack 0.0(5)
_refine_ls_extinction_method none
_refine_ls_goodness_of_fit_ref 1.001
_refine_ls_hydrogen_treatment mixed
_refine_ls_matrix_type full
_refine_ls_number_parameters 110
_refine_ls_number_reflns 1806
_refine_ls_number_restraints 1
_refine_ls_restrained_S_all 1.001
_refine_ls_R_factor_all 0.0880
_refine_ls_R_factor_gt 0.0679
_refine_ls_shift/su_max 0.000
_refine_ls_shift/su_mean 0.000
_refine_ls_structure_factor_coef Fsqd
_refine_ls_weighting_details 'calc w=1/[\s^2^(Fo^2^)+(0.1480P)^2^+0.0000P] where P=(Fo^2^+2Fc^2^)/3'
_refine_ls_weighting_scheme calc
_refine_ls_wR_factor_gt 0.2009
_refine_ls_wR_factor_ref 0.2199
_reflns_number_gt 1445
_reflns_number_total 1806
_reflns_threshold_expression >2sigma(I)
_cod_data_source_file b515652c.txt
_cod_data_source_block 33
_cod_depositor_comments
;
The following automatic conversions were performed:
'_symmetry_cell_setting' value 'Orthorhombic' changed to 'orthorhombic'
according to '/home/saulius/struct/CIF-dictionaries/cif_core.dic'
dictionary named 'cif_core.dic' version 2.4.1 from
2010-06-29.

'_exptl_absorpt_correction_type' value 'Multi-scan' changed
to 'multi-scan' according to
'/home/saulius/struct/CIF-dictionaries/cif_core.dic' dictionary named
'cif_core.dic' version 2.4.1 from 2010-06-29.

Automatic conversion script
Id: cif_fix_enum 1527 2010-12-29 10:47:43Z saulius 
;
_cod_original_sg_symbol_H-M Pna2(1)
_cod_database_code 7006943

loop_
_symmetry_equiv_pos_as_xyz
'x, y, z'
'-x, -y, z+1/2'
'x+1/2, -y+1/2, z'
'-x+1/2, y+1/2, z+1/2'

loop_
_atom_site_label
_atom_site_type_symbol
_atom_site_fract_x
_atom_site_fract_y
_atom_site_fract_z
_atom_site_U_iso_or_equiv
_atom_site_adp_type
_atom_site_occupancy
_atom_site_symmetry_multiplicity
_atom_site_calc_flag
_atom_site_refinement_flags
_atom_site_disorder_assembly
_atom_site_disorder_group
Ag1 Ag 0.58827(5) 0.57546(5) 0.75684(2) 0.05411(14) Uani 1 1 d . . .
Ag2 Ag 0.37587(7) 0.43080(5) 0.64046(5) 0.06432(15) Uani 1 1 d . . .
Cl1 Cl 0.59242(16) 0.49633(13) 0.95503(14) 0.0468(4) Uani 1 1 d . . .
N1 N 0.7671(5) 0.7556(4) 0.7401(3) 0.0387(12) Uani 1 1 d . . .
N2 N 0.2343(7) 0.2350(5) 0.6725(4) 0.0598(16) Uani 1 1 d . . .
N11 N 0.9532(4) 0.5414(4) 0.4558(4) 0.0306(10) Uani 1 1 d . . .
C1 C 0.8478(6) 0.8440(5) 0.7282(4) 0.0370(15) Uani 1 1 d . . .
C2 C 0.1673(6) 0.1359(5) 0.6885(4) 0.0472(16) Uani 1 1 d . . .
C11 C 0.7877(7) 0.5702(6) 0.4568(7) 0.068(2) Uani 1 1 d . . .
H11A H 0.7699 0.6749 0.4531 0.102 Uiso 1 1 calc R . .
H11B H 0.7455 0.5319 0.5177 0.102 Uiso 1 1 calc R . .
H11C H 0.7422 0.5222 0.4003 0.102 Uiso 1 1 calc R . .
C13 C 1.0207(7) 0.6014(6) 0.3610(4) 0.0431(16) Uani 1 1 d . . .
H13A H 1.0013 0.7058 0.3565 0.065 Uiso 1 1 calc R . .
H13B H 0.9774 0.5522 0.3042 0.065 Uiso 1 1 calc R . .
H13C H 1.1264 0.5847 0.3616 0.065 Uiso 1 1 calc R . .
C14 C 0.9852(9) 0.3802(6) 0.4579(6) 0.065(2) Uani 1 1 d . . .
H14A H 0.9425 0.3374 0.5172 0.098 Uiso 1 1 calc R . .
H14B H 1.0911 0.3648 0.4582 0.098 Uiso 1 1 calc R . .
H14C H 0.9427 0.3341 0.3996 0.098 Uiso 1 1 calc R . .
C15 C 1.0175(6) 0.6152(7) 0.5417(6) 0.059(2) Uani 1 1 d . . .
H15A H 0.9972 0.7194 0.5377 0.088 Uiso 1 1 calc R . .
H15B H 1.1233 0.5994 0.5423 0.088 Uiso 1 1 calc R . .
H15C H 0.9746 0.5759 0.6020 0.088 Uiso 1 1 calc R . .

loop_
_atom_site_aniso_label
_atom_site_aniso_U_11
_atom_site_aniso_U_22
_atom_site_aniso_U_33
_atom_site_aniso_U_23
_atom_site_aniso_U_13
_atom_site_aniso_U_12
Ag1 0.04509(19) 0.0481(2) 0.0692(3) 0.0025(2) 0.0004(3) -0.00239(19)
Ag2 0.0790(3) 0.0523(2) 0.0617(3) 0.0065(3) -0.0003(3) -0.0225(2)
Cl1 0.0493(7) 0.0446(6) 0.0465(7) 0.0018(8) -0.0049(7) -0.0059(6)
N1 0.040(2) 0.0378(19) 0.038(2) 0.0127(18) 0.011(2) -0.0130(18)
N2 0.085(4) 0.053(2) 0.042(2) -0.010(2) -0.022(3) 0.002(3)
N11 0.0195(17) 0.0260(15) 0.046(2) -0.004(2) -0.004(2) -0.0007(15)
C1 0.039(2) 0.016(2) 0.056(3) 0.005(2) -0.010(2) 0.006(2)
C2 0.049(3) 0.036(2) 0.056(3) -0.026(2) 0.027(3) -0.024(2)
C11 0.022(3) 0.069(4) 0.113(6) -0.011(4) 0.002(3) 0.011(2)
C13 0.064(3) 0.038(3) 0.028(3) 0.009(2) 0.015(3) 0.005(3)
C14 0.090(5) 0.032(2) 0.074(4) 0.009(3) -0.020(4) 0.011(3)
C15 0.022(2) 0.082(4) 0.072(4) -0.004(4) 0.001(3) 0.005(3)

loop_
_atom_type_symbol
_atom_type_description
_atom_type_scat_dispersion_real
_atom_type_scat_dispersion_imag
_atom_type_scat_source
C C 0.0033 0.0016 'International Tables Vol C Tables 4.2.6.8 and 6.1.1.4'
H H 0.0000 0.0000 'International Tables Vol C Tables 4.2.6.8 and 6.1.1.4'
N N 0.0061 0.0033 'International Tables Vol C Tables 4.2.6.8 and 6.1.1.4'
Ag Ag -0.8971 1.1015 'International Tables Vol C Tables 4.2.6.8 and 6.1.1.4'
Cl Cl 0.1484 0.1585 'International Tables Vol C Tables 4.2.6.8 and 6.1.1.4'

loop_
_geom_angle_atom_site_label_1
_geom_angle_atom_site_label_2
_geom_angle_atom_site_label_3
_geom_angle
_geom_angle_site_symmetry_1
_geom_angle_site_symmetry_3
_geom_angle_publ_flag
C2 Ag1 N1 110.19(18) 3 . ?
C2 Ag1 C1 119.95(19) 3 3_465 ?
N1 Ag1 C1 114.41(16) . 3_465 ?
C2 Ag1 Cl1 99.57(15) 3 . ?
N1 Ag1 Cl1 105.62(11) . . ?
C1 Ag1 Cl1 104.75(14) 3_465 . ?
C2 Ag1 Ag2 65.66(15) 3 . ?
N1 Ag1 Ag2 139.20(11) . . ?
C1 Ag1 Ag2 54.29(13) 3_465 . ?
Cl1 Ag1 Ag2 115.14(5) . . ?
N2 Ag2 C1 122.1(2) . 3_465 ?
N2 Ag2 Cl1 116.86(14) . 2_664 ?
C1 Ag2 Cl1 105.51(14) 3_465 2_664 ?
N2 Ag2 Ag1 131.22(15) . . ?
C1 Ag2 Ag1 52.54(13) 3_465 . ?
Cl1 Ag2 Ag1 109.86(6) 2_664 . ?
Ag2 Cl1 Ag1 149.51(6) 2_665 . ?
C1 N1 Ag1 176.3(4) . . ?
C2 N2 Ag2 178.2(5) . . ?
C15 N11 C14 111.2(5) . . ?
C15 N11 C13 109.8(4) . . ?
C14 N11 C13 107.0(5) . . ?
C15 N11 C11 107.8(5) . . ?
C14 N11 C11 111.1(4) . . ?
C13 N11 C11 110.0(5) . . ?
N1 C1 Ag1 145.9(4) . 3_565 ?
N1 C1 Ag2 140.8(4) . 3_565 ?
Ag1 C1 Ag2 73.17(14) 3_565 3_565 ?
N2 C2 Ag1 161.8(5) . 3_455 ?
N11 C11 H11A 109.5 . . ?
N11 C11 H11B 109.5 . . ?
H11A C11 H11B 109.5 . . ?
N11 C11 H11C 109.5 . . ?
H11A C11 H11C 109.5 . . ?
H11B C11 H11C 109.5 . . ?
N11 C13 H13A 109.5 . . ?
N11 C13 H13B 109.5 . . ?
H13A C13 H13B 109.5 . . ?
N11 C13 H13C 109.5 . . ?
H13A C13 H13C 109.5 . . ?
H13B C13 H13C 109.5 . . ?
N11 C14 H14A 109.5 . . ?
N11 C14 H14B 109.5 . . ?
H14A C14 H14B 109.5 . . ?
N11 C14 H14C 109.5 . . ?
H14A C14 H14C 109.5 . . ?
H14B C14 H14C 109.5 . . ?
N11 C15 H15A 109.5 . . ?
N11 C15 H15B 109.5 . . ?
H15A C15 H15B 109.5 . . ?
N11 C15 H15C 109.5 . . ?
H15A C15 H15C 109.5 . . ?
H15B C15 H15C 109.5 . . ?

loop_
_geom_bond_atom_site_label_1
_geom_bond_atom_site_label_2
_geom_bond_distance
_geom_bond_site_symmetry_2
_geom_bond_publ_flag
Ag1 C2 2.230(5) 3 ?
Ag1 N1 2.295(4) . ?
Ag1 C1 2.307(6) 3_465 ?
Ag1 Cl1 2.737(3) . ?
Ag1 Ag2 2.7821(18) . ?
Ag2 N2 2.218(5) . ?
Ag2 C1 2.360(5) 3_465 ?
Ag2 Cl1 2.573(3) 2_664 ?
Cl1 Ag2 2.573(3) 2_665 ?
N1 C1 1.089(6) . ?
N2 C2 1.100(7) . ?
N11 C15 1.444(8) . ?
N11 C14 1.484(6) . ?
N11 C13 1.503(7) . ?
N11 C11 1.506(7) . ?
C1 Ag1 2.307(5) 3_565 ?
C1 Ag2 2.360(5) 3_565 ?
C2 Ag1 2.230(5) 3_455 ?
C11 H11A 0.9600 . ?
C11 H11B 0.9600 . ?
C11 H11C 0.9600 . ?
C13 H13A 0.9600 . ?
C13 H13B 0.9600 . ?
C13 H13C 0.9600 . ?
C14 H14A 0.9600 . ?
C14 H14B 0.9600 . ?
C14 H14C 0.9600 . ?
C15 H15A 0.9600 . ?
C15 H15B 0.9600 . ?
C15 H15C 0.9600 . ?
